data_1507684
loop_
_publ_author_name
'Low, Darryl W.'
'Pattison, Graham'
'Wieczysty, Martin D.'
'Churchill, Gwydion H.'
'Lam, Hon Wai'

_publ_section_title
;
 Enantioselective Rh(I)-catalyzed cyclization of arylboron compounds onto
 ketones.
;
_journal_issue 10
_journal_name_full 'Organic letters'
_journal_page_first 2548
_journal_page_last 2551
_journal_paper_doi 10.1021/ol300845q
_journal_volume 14
_journal_year 2012
_chemical_absolute_configuration ad
_chemical_formula_moiety 'C22 H21 N O3 S'
_chemical_formula_sum 'C22 H21 N O3 S'
_chemical_formula_weight 379.46
_chemical_name_systematic
;
 ?
;
_space_group_IT_number 4
_symmetry_cell_setting monoclinic
_symmetry_space_group_name_Hall 'P 2yb'
_symmetry_space_group_name_H-M 'P 1 21 1'
_atom_sites_solution_hydrogens difmap
_atom_sites_solution_primary direct
_atom_sites_solution_secondary difmap
_audit_creation_method SHELXL-97
_cell_angle_alpha 90.00
_cell_angle_beta 99.9480(10)
_cell_angle_gamma 90.00
_cell_formula_units_Z 4
_cell_length_a 9.08970(10)
_cell_length_b 11.20050(10)
_cell_length_c 18.59690(10)
_cell_measurement_reflns_used 41920
_cell_measurement_temperature 120(2)
_cell_measurement_theta_max 74.6288
_cell_measurement_theta_min 3.9435
_cell_volume 1864.87(3)
_computing_cell_refinement 'CrysAlisPro (Agilent Technologies, 2011)'
_computing_data_collection 'CrysAlisPro (Agilent Technologies, 2011)'
_computing_data_reduction 'CrysAlisPro (Agilent Technologies, 2011)'
_computing_molecular_graphics 'ORTEP3 for Windows (Farrugia, 1997)'
_computing_publication_material 'SHELXTL (Sheldrick, 2008) and local programs'
_computing_structure_refinement 'SHELXTL (Sheldrick, 2008)'
_computing_structure_solution 'SHELXTL (Sheldrick, 2008)'
_diffrn_ambient_temperature 120(2)
_diffrn_detector_area_resol_mean 10.3147
_diffrn_measured_fraction_theta_full 0.998
_diffrn_measured_fraction_theta_max 0.998
_diffrn_measurement_device_type 'Agilent Technologies SuperNova'
_diffrn_measurement_method '\w scans'
_diffrn_radiation_monochromator 'mirror optics'
_diffrn_radiation_source microsource
_diffrn_radiation_type CuK\a
_diffrn_radiation_wavelength 1.54178
_diffrn_reflns_av_R_equivalents 0.0256
_diffrn_reflns_av_sigmaI/netI 0.0130
_diffrn_reflns_limit_h_max 11
_diffrn_reflns_limit_h_min -11
_diffrn_reflns_limit_k_max 13
_diffrn_reflns_limit_k_min -13
_diffrn_reflns_limit_l_max 23
_diffrn_reflns_limit_l_min -23
_diffrn_reflns_number 57059
_diffrn_reflns_theta_full 74.79
_diffrn_reflns_theta_max 74.79
_diffrn_reflns_theta_min 4.63
_exptl_absorpt_coefficient_mu 1.726
_exptl_absorpt_correction_T_max 0.8844
_exptl_absorpt_correction_T_min 0.7662
_exptl_absorpt_correction_type analytical
_exptl_absorpt_process_details
;
CrysAlisPro, Agilent Technologies,
Version 1.171.35.19 (release 27-10-2011 CrysAlis171 .NET)
(compiled Oct 27 2011,15:02:11)
Analytical numeric absorption correction using a multifaceted crystal
   model based on expressions derived by R.C. Clark & J.S. Reid.
(Clark, R. C. & Reid, J. S. (1995). Acta Cryst. A51, 887-897)
;
_exptl_crystal_colour colourless
_exptl_crystal_density_diffrn 1.352
_exptl_crystal_density_method 'not measured'
_exptl_crystal_description block
_exptl_crystal_F_000 800
_exptl_crystal_size_max 0.16
_exptl_crystal_size_mid 0.11
_exptl_crystal_size_min 0.07
_refine_diff_density_max 0.241
_refine_diff_density_min -0.314
_refine_diff_density_rms 0.034
_refine_ls_abs_structure_details 'Flack H D (1983), Acta Cryst. A39, 876-881, 3572 Friedel pairs'
_refine_ls_abs_structure_Flack -0.009(7)
_refine_ls_extinction_method none
_refine_ls_goodness_of_fit_ref 1.030
_refine_ls_hydrogen_treatment refall
_refine_ls_matrix_type full
_refine_ls_number_parameters 656
_refine_ls_number_reflns 7589
_refine_ls_number_restraints 1
_refine_ls_restrained_S_all 1.030
_refine_ls_R_factor_all 0.0262
_refine_ls_R_factor_gt 0.0259
_refine_ls_shift/su_max 0.002
_refine_ls_shift/su_mean 0.000
_refine_ls_structure_factor_coef Fsqd
_refine_ls_weighting_details 'calc w=1/[\s^2^(Fo^2^)+(0.0475P)^2^+0.3162P] where P=(Fo^2^+2Fc^2^)/3'
_refine_ls_weighting_scheme calc
_refine_ls_wR_factor_gt 0.0690
_refine_ls_wR_factor_ref 0.0693
_reflns_number_gt 7513
_reflns_number_total 7589
_reflns_threshold_expression I>2\s(I)
_cod_data_source_file ol300845q_si_003.cif
_cod_data_source_block hl2003
_cod_depositor_comments 'Adding full bibliography for 1507683--1507684.cif.'
_cod_original_sg_symbol_H-M 'P 21'
_cod_database_code 1507684

loop_
_symmetry_equiv_pos_as_xyz
'x, y, z'
'-x, y+1/2, -z'

loop_
_atom_site_label
_atom_site_type_symbol
_atom_site_fract_x
_atom_site_fract_y
_atom_site_fract_z
_atom_site_U_iso_or_equiv
_atom_site_adp_type
_atom_site_occupancy
_atom_site_symmetry_multiplicity
_atom_site_calc_flag
S1 S 0.86472(4) 0.04176(3) 0.842301(17) 0.02285(8) Uani 1 1 d
O1 O 0.93151(14) 0.48162(10) 0.96118(6) 0.0340(3) Uani 1 1 d
H1O H 0.992(3) 0.474(3) 1.0000(17) 0.064(7) Uiso 1 1 d
O2 O 1.00906(11) 0.07335(10) 0.82730(6) 0.0296(2) Uani 1 1 d
O3 O 0.85095(13) -0.01986(10) 0.90887(6) 0.0329(2) Uani 1 1 d
N1 N 0.77346(13) 0.16661(11) 0.84443(6) 0.0219(2) Uani 1 1 d
C1 C 0.63217(17) 0.17085(14) 0.87210(8) 0.0273(3) Uani 1 1 d
H1A H 0.553(2) 0.1899(19) 0.8301(11) 0.036(5) Uiso 1 1 d
H1B H 0.609(2) 0.090(2) 0.8879(11) 0.042(6) Uiso 1 1 d
C2 C 0.62638(17) 0.25384(13) 0.93620(8) 0.0266(3) Uani 1 1 d
C3 C 0.49544(19) 0.24145(15) 0.96624(9) 0.0320(3) Uani 1 1 d
H3 H 0.420(2) 0.1841(18) 0.9427(10) 0.027(5) Uiso 1 1 d
C4 C 0.4717(2) 0.30834(18) 1.02567(9) 0.0382(4) Uani 1 1 d
H4 H 0.377(2) 0.3025(19) 1.0461(11) 0.036(5) Uiso 1 1 d
C5 C 0.5805(2) 0.38821(18) 1.05668(9) 0.0383(4) Uani 1 1 d
H5 H 0.570(3) 0.432(2) 1.0972(13) 0.051(6) Uiso 1 1 d
C6 C 0.7088(2) 0.40315(15) 1.02707(8) 0.0331(3) Uani 1 1 d
H6 H 0.784(2) 0.464(2) 1.0468(11) 0.037(5) Uiso 1 1 d
C7 C 0.73408(17) 0.33839(13) 0.96564(8) 0.0265(3) Uani 1 1 d
C8 C 0.87971(17) 0.36518(13) 0.93694(8) 0.0252(3) Uani 1 1 d
C9 C 0.85342(15) 0.37315(13) 0.85323(7) 0.0220(3) Uani 1 1 d
C10 C 0.87303(16) 0.48065(14) 0.81841(8) 0.0253(3) Uani 1 1 d
H10 H 0.900(2) 0.557(2) 0.8487(11) 0.035(5) Uiso 1 1 d
C11 C 0.85333(16) 0.48750(14) 0.74247(8) 0.0261(3) Uani 1 1 d
H11 H 0.869(2) 0.5641(19) 0.7223(11) 0.033(5) Uiso 1 1 d
C12 C 0.81616(16) 0.38670(15) 0.70007(8) 0.0275(3) Uani 1 1 d
H12 H 0.801(2) 0.3887(19) 0.6458(11) 0.032(5) Uiso 1 1 d
C13 C 0.79379(15) 0.27939(14) 0.73370(7) 0.0247(3) Uani 1 1 d
H13 H 0.7699(19) 0.2050(17) 0.7068(10) 0.024(4) Uiso 1 1 d
C14 C 0.81048(14) 0.27363(13) 0.80924(7) 0.0215(3) Uani 1 1 d
C15 C 1.00037(18) 0.27415(15) 0.96787(8) 0.0283(3) Uani 1 1 d
H15A H 0.968(2) 0.1906(18) 0.9561(10) 0.026(4) Uiso 1 1 d
H15B H 1.018(2) 0.283(2) 1.0248(11) 0.038(5) Uiso 1 1 d
H15C H 1.094(3) 0.293(2) 0.9460(12) 0.047(6) Uiso 1 1 d
C16 C 0.77747(15) -0.05223(13) 0.77169(7) 0.0214(3) Uani 1 1 d
C17 C 0.83726(16) -0.06318(13) 0.70813(8) 0.0245(3) Uani 1 1 d
H17 H 0.916(2) -0.0060(18) 0.6998(10) 0.029(5) Uiso 1 1 d
C18 C 0.77864(17) -0.14754(14) 0.65646(8) 0.0258(3) Uani 1 1 d
H18 H 0.824(2) -0.159(2) 0.6110(12) 0.041(5) Uiso 1 1 d
C19 C 0.65868(16) -0.21909(13) 0.66607(8) 0.0249(3) Uani 1 1 d
C20 C 0.59728(17) -0.20414(14) 0.72911(8) 0.0285(3) Uani 1 1 d
H20 H 0.516(2) -0.2524(19) 0.7352(10) 0.032(5) Uiso 1 1 d
C21 C 0.65695(17) -0.12285(14) 0.78236(8) 0.0278(3) Uani 1 1 d
H21 H 0.619(2) -0.116(2) 0.8277(11) 0.039(5) Uiso 1 1 d
C22 C 0.5968(2) -0.31150(14) 0.61028(9) 0.0316(3) Uani 1 1 d
H22A H 0.488(3) -0.306(3) 0.5991(15) 0.068(8) Uiso 1 1 d
H22B H 0.631(3) -0.303(2) 0.5636(14) 0.060(7) Uiso 1 1 d
H22C H 0.625(3) -0.389(3) 0.6286(14) 0.061(7) Uiso 1 1 d
S51 S 0.18753(3) 0.22240(3) 0.625978(18) 0.02333(8) Uani 1 1 d
O51 O 0.19703(13) -0.19399(10) 0.48387(6) 0.0278(2) Uani 1 1 d
H51O H 0.112(3) -0.207(2) 0.4649(11) 0.036(5) Uiso 1 1 d
O52 O 0.22063(13) 0.27134(10) 0.55943(6) 0.0313(2) Uani 1 1 d
O53 O 0.03418(11) 0.20692(11) 0.63331(6) 0.0340(3) Uani 1 1 d
N51 N 0.26649(13) 0.09137(11) 0.63540(6) 0.0207(2) Uani 1 1 d
C51 C 0.25154(16) 0.01712(13) 0.69800(7) 0.0238(3) Uani 1 1 d
H51A H 0.348(2) 0.0176(18) 0.7289(10) 0.029(4) Uiso 1 1 d
H51B H 0.176(2) 0.0561(17) 0.7197(9) 0.024(4) Uiso 1 1 d
C52 C 0.20843(15) -0.11228(13) 0.68139(8) 0.0219(3) Uani 1 1 d
C53 C 0.19293(16) -0.17821(14) 0.74366(9) 0.0272(3) Uani 1 1 d
H53 H 0.211(2) -0.1387(17) 0.7886(10) 0.025(4) Uiso 1 1 d
C54 C 0.15925(17) -0.29867(16) 0.74031(9) 0.0330(3) Uani 1 1 d
H54 H 0.146(2) -0.3456(19) 0.7847(11) 0.036(5) Uiso 1 1 d
C55 C 0.14097(18) -0.35605(14) 0.67343(10) 0.0328(3) Uani 1 1 d
H55 H 0.117(2) -0.438(2) 0.6689(11) 0.039(5) Uiso 1 1 d
C56 C 0.15386(16) -0.29219(14) 0.61109(9) 0.0277(3) Uani 1 1 d
H56 H 0.141(2) -0.3299(19) 0.5642(11) 0.035(5) Uiso 1 1 d
C57 C 0.18670(14) -0.16974(13) 0.61306(8) 0.0211(3) Uani 1 1 d
C58 C 0.19479(15) -0.10661(12) 0.53973(7) 0.0214(3) Uani 1 1 d
C59 C 0.34254(15) -0.03962(12) 0.54502(7) 0.0202(3) Uani 1 1 d
C60 C 0.45066(16) -0.07428(13) 0.50428(7) 0.0229(3) Uani 1 1 d
H60 H 0.4328(18) -0.1371(17) 0.4770(9) 0.019(4) Uiso 1 1 d
C61 C 0.58645(17) -0.01470(14) 0.51059(8) 0.0264(3) Uani 1 1 d
H61 H 0.659(2) -0.0386(18) 0.4798(10) 0.028(4) Uiso 1 1 d
C62 C 0.61746(16) 0.08110(14) 0.55842(8) 0.0263(3) Uani 1 1 d
H62 H 0.715(2) 0.1278(19) 0.5602(11) 0.035(5) Uiso 1 1 d
C63 C 0.51159(16) 0.11591(13) 0.59957(8) 0.0232(3) Uani 1 1 d
H63 H 0.5303(19) 0.1772(17) 0.6313(10) 0.024(4) Uiso 1 1 d
C64 C 0.37600(14) 0.05727(12) 0.59229(7) 0.0199(3) Uani 1 1 d
C65 C 0.05698(16) -0.02755(14) 0.51570(8) 0.0266(3) Uani 1 1 d
H65A H 0.0323(19) 0.0210(17) 0.5541(9) 0.022(4) Uiso 1 1 d
H65B H -0.035(2) -0.0792(18) 0.5016(11) 0.032(5) Uiso 1 1 d
H65C H 0.073(2) 0.019(2) 0.4765(12) 0.037(5) Uiso 1 1 d
C66 C 0.26977(15) 0.31318(12) 0.69969(7) 0.0220(3) Uani 1 1 d
C67 C 0.39499(17) 0.38082(14) 0.69299(8) 0.0253(3) Uani 1 1 d
H67 H 0.442(2) 0.379(2) 0.6472(11) 0.036(5) Uiso 1 1 d
C68 C 0.45707(16) 0.45442(13) 0.75004(8) 0.0254(3) Uani 1 1 d
H68 H 0.545(2) 0.5013(18) 0.7460(10) 0.032(5) Uiso 1 1 d
C69 C 0.39494(16) 0.46228(13) 0.81367(8) 0.0244(3) Uani 1 1 d
C70 C 0.27049(17) 0.39350(14) 0.81897(8) 0.0267(3) Uani 1 1 d
H70 H 0.230(2) 0.397(2) 0.8598(11) 0.035(5) Uiso 1 1 d
C71 C 0.20649(16) 0.31813(13) 0.76239(8) 0.0245(3) Uani 1 1 d
H71 H 0.125(2) 0.2696(19) 0.7658(10) 0.033(5) Uiso 1 1 d
C72 C 0.4589(2) 0.54756(16) 0.87329(9) 0.0333(3) Uani 1 1 d
H72A H 0.562(3) 0.559(3) 0.8776(14) 0.064(7) Uiso 1 1 d
H72B H 0.422(4) 0.625(3) 0.8632(17) 0.082(9) Uiso 1 1 d
H72C H 0.436(3) 0.524(3) 0.9166(18) 0.082(9) Uiso 1 1 d

loop_
_atom_site_aniso_label
_atom_site_aniso_U_11
_atom_site_aniso_U_22
_atom_site_aniso_U_33
_atom_site_aniso_U_23
_atom_site_aniso_U_13
_atom_site_aniso_U_12
S1 0.02494(16) 0.02140(16) 0.02024(15) -0.00155(12) -0.00163(11) 0.00130(13)
O1 0.0484(7) 0.0239(6) 0.0254(5) -0.0031(4) -0.0060(5) -0.0062(5)
O2 0.0223(5) 0.0298(6) 0.0347(5) -0.0064(4) -0.0007(4) 0.0021(4)
O3 0.0452(6) 0.0287(6) 0.0214(5) 0.0023(4) -0.0040(4) 0.0000(5)
N1 0.0231(6) 0.0206(5) 0.0228(5) -0.0022(4) 0.0057(4) -0.0025(4)
C1 0.0267(7) 0.0253(7) 0.0316(7) -0.0029(6) 0.0100(6) -0.0037(6)
C2 0.0328(8) 0.0259(7) 0.0225(6) 0.0058(5) 0.0084(6) 0.0059(6)
C3 0.0353(8) 0.0338(9) 0.0287(7) 0.0080(6) 0.0105(6) 0.0062(7)
C4 0.0420(9) 0.0459(10) 0.0305(8) 0.0114(7) 0.0168(7) 0.0162(8)
C5 0.0481(10) 0.0440(10) 0.0247(7) 0.0010(7) 0.0114(7) 0.0174(8)
C6 0.0439(9) 0.0332(8) 0.0214(7) -0.0007(6) 0.0032(6) 0.0113(7)
C7 0.0336(8) 0.0253(7) 0.0200(6) 0.0034(5) 0.0033(5) 0.0073(6)
C8 0.0309(7) 0.0217(7) 0.0211(6) -0.0025(5) -0.0008(5) -0.0007(6)
C9 0.0189(6) 0.0240(7) 0.0225(6) 0.0001(5) 0.0017(5) 0.0014(5)
C10 0.0235(7) 0.0246(7) 0.0270(7) 0.0018(6) 0.0024(5) -0.0009(6)
C11 0.0229(7) 0.0302(8) 0.0260(7) 0.0052(6) 0.0061(5) 0.0016(6)
C12 0.0246(7) 0.0367(8) 0.0221(6) 0.0038(6) 0.0061(5) 0.0060(6)
C13 0.0219(6) 0.0295(8) 0.0219(6) -0.0038(6) 0.0018(5) 0.0032(6)
C14 0.0182(6) 0.0243(7) 0.0220(6) -0.0001(5) 0.0030(5) 0.0020(5)
C15 0.0303(7) 0.0278(8) 0.0243(7) 0.0007(6) -0.0020(5) 0.0011(6)
C16 0.0238(6) 0.0185(6) 0.0210(6) -0.0007(5) 0.0011(5) 0.0030(5)
C17 0.0230(6) 0.0255(7) 0.0247(7) -0.0006(6) 0.0033(5) 0.0011(6)
C18 0.0280(7) 0.0278(7) 0.0220(6) -0.0013(6) 0.0053(5) 0.0051(6)
C19 0.0288(7) 0.0204(7) 0.0234(6) 0.0001(5) -0.0014(5) 0.0055(6)
C20 0.0291(7) 0.0259(7) 0.0311(7) -0.0026(6) 0.0071(6) -0.0056(6)
C21 0.0319(7) 0.0271(7) 0.0258(7) -0.0031(6) 0.0090(6) -0.0023(6)
C22 0.0399(9) 0.0243(8) 0.0283(7) -0.0032(6) -0.0008(6) 0.0013(6)
S51 0.02131(15) 0.02146(16) 0.02499(15) -0.00464(13) -0.00224(11) 0.00466(12)
O51 0.0294(6) 0.0265(5) 0.0260(5) -0.0105(4) 0.0004(4) -0.0033(4)
O52 0.0437(6) 0.0234(5) 0.0240(5) 0.0007(4) -0.0023(4) 0.0086(5)
O53 0.0198(5) 0.0367(6) 0.0429(6) -0.0150(5) -0.0023(4) 0.0046(5)
N51 0.0229(5) 0.0182(5) 0.0209(5) -0.0008(4) 0.0038(4) 0.0006(4)
C51 0.0255(7) 0.0245(7) 0.0211(6) -0.0019(5) 0.0036(5) -0.0029(5)
C52 0.0196(6) 0.0211(7) 0.0247(6) 0.0020(5) 0.0031(5) 0.0009(5)
C53 0.0239(7) 0.0299(8) 0.0276(7) 0.0046(6) 0.0039(5) 0.0027(6)
C54 0.0284(7) 0.0311(8) 0.0405(8) 0.0148(7) 0.0091(6) 0.0032(6)
C55 0.0303(8) 0.0196(7) 0.0505(9) 0.0061(6) 0.0125(7) 0.0008(6)
C56 0.0255(6) 0.0217(7) 0.0365(8) -0.0019(6) 0.0071(6) -0.0015(6)
C57 0.0169(6) 0.0201(6) 0.0267(6) 0.0010(5) 0.0045(5) 0.0008(5)
C58 0.0233(6) 0.0192(6) 0.0205(6) -0.0039(5) 0.0005(5) -0.0013(5)
C59 0.0228(6) 0.0180(6) 0.0184(6) 0.0026(5) -0.0001(5) 0.0004(5)
C60 0.0283(7) 0.0206(7) 0.0192(6) -0.0002(5) 0.0023(5) 0.0031(5)
C61 0.0254(7) 0.0283(8) 0.0264(7) 0.0053(6) 0.0071(5) 0.0035(6)
C62 0.0221(7) 0.0248(7) 0.0319(7) 0.0055(6) 0.0042(6) 0.0008(5)
C63 0.0236(6) 0.0187(6) 0.0262(6) -0.0002(5) 0.0010(5) 0.0000(5)
C64 0.0199(6) 0.0191(6) 0.0200(6) 0.0024(5) 0.0015(5) 0.0026(5)
C65 0.0227(6) 0.0265(7) 0.0279(7) -0.0012(6) -0.0030(5) -0.0001(6)
C66 0.0220(6) 0.0185(6) 0.0242(6) -0.0041(5) 0.0002(5) 0.0038(5)
C67 0.0265(7) 0.0221(6) 0.0275(7) -0.0006(6) 0.0052(5) 0.0031(5)
C68 0.0239(7) 0.0208(7) 0.0311(7) -0.0014(6) 0.0032(5) -0.0008(5)
C69 0.0256(7) 0.0206(6) 0.0246(6) -0.0019(5) -0.0024(5) 0.0041(5)
C70 0.0288(7) 0.0286(7) 0.0229(7) -0.0013(6) 0.0050(6) 0.0026(6)
C71 0.0221(7) 0.0225(7) 0.0291(7) -0.0014(6) 0.0046(5) 0.0001(6)
C72 0.0384(9) 0.0284(8) 0.0294(7) -0.0066(7) -0.0044(6) 0.0000(7)

loop_
_atom_type_symbol
_atom_type_description
_atom_type_scat_dispersion_real
_atom_type_scat_dispersion_imag
_atom_type_scat_source
C C 0.0181 0.0091 'International Tables Vol C Tables 4.2.6.8 and 6.1.1.4'
H H 0.0000 0.0000 'International Tables Vol C Tables 4.2.6.8 and 6.1.1.4'
N N 0.0311 0.0180 'International Tables Vol C Tables 4.2.6.8 and 6.1.1.4'
O O 0.0492 0.0322 'International Tables Vol C Tables 4.2.6.8 and 6.1.1.4'
S S 0.3331 0.5567 'International Tables Vol C Tables 4.2.6.8 and 6.1.1.4'

loop_
_geom_angle_atom_site_label_1
_geom_angle_atom_site_label_2
_geom_angle_atom_site_label_3
_geom_angle
O2 S1 O3 120.27(7)
O2 S1 N1 106.26(6)
O2 S1 C16 108.19(6)
O3 S1 N1 105.65(6)
O3 S1 C16 105.03(7)
N1 S1 C16 111.43(6)
H1O O1 C8 108(2)
S1 N1 C1 121.15(10)
S1 N1 C14 123.08(9)
C1 N1 C14 114.99(12)
N1 C1 H1A 107.1(12)
N1 C1 H1B 108.6(12)
N1 C1 C2 116.53(12)
H1A C1 H1B 105.7(17)
H1A C1 C2 111.5(12)
H1B C1 C2 106.8(12)
C1 C2 C3 113.43(14)
C1 C2 C7 127.04(13)
C3 C2 C7 119.52(14)
C2 C3 H3 117.5(11)
C2 C3 C4 121.59(17)
H3 C3 C4 120.9(11)
C3 C4 H4 122.1(12)
C3 C4 C5 118.96(16)
H4 C4 C5 118.9(12)
C4 C5 H5 121.2(15)
C4 C5 C6 120.24(15)
H5 C5 C6 118.6(16)
C5 C6 H6 120.6(12)
C5 C6 C7 121.94(17)
H6 C6 C7 117.3(12)
C2 C7 C6 117.66(15)
C2 C7 C8 125.43(13)
C6 C7 C8 116.90(14)
O1 C8 C7 108.89(12)
O1 C8 C9 104.54(12)
O1 C8 C15 108.18(12)
C7 C8 C9 111.71(12)
C7 C8 C15 110.01(12)
C9 C8 C15 113.24(12)
C8 C9 C10 120.76(13)
C8 C9 C14 121.71(13)
C10 C9 C14 117.53(13)
C9 C10 H10 119.9(11)
C9 C10 C11 120.93(14)
H10 C10 C11 119.1(11)
C10 C11 H11 116.4(12)
C10 C11 C12 120.51(14)
H11 C11 C12 123.1(12)
C11 C12 H12 122.5(12)
C11 C12 C13 119.36(13)
H12 C12 C13 118.1(12)
C12 C13 H13 123.0(10)
C12 C13 C14 119.87(14)
H13 C13 C14 117.0(10)
N1 C14 C9 117.61(12)
N1 C14 C13 120.51(13)
C9 C14 C13 121.73(14)
C8 C15 H15A 112.2(11)
C8 C15 H15B 106.6(12)
C8 C15 H15C 107.8(13)
H15A C15 H15B 107.7(16)
H15A C15 H15C 109.7(17)
H15B C15 H15C 113.0(17)
S1 C16 C17 119.68(11)
S1 C16 C21 119.82(11)
C17 C16 C21 120.27(13)
C16 C17 H17 118.3(11)
C16 C17 C18 119.32(14)
H17 C17 C18 122.2(11)
C17 C18 H18 120.2(13)
C17 C18 C19 121.33(13)
H18 C18 C19 118.5(13)
C18 C19 C20 118.45(13)
C18 C19 C22 121.09(14)
C20 C19 C22 120.45(14)
C19 C20 H20 118.1(12)
C19 C20 C21 121.10(14)
H20 C20 C21 120.8(12)
C16 C21 C20 119.47(13)
C16 C21 H21 119.0(13)
C20 C21 H21 121.5(13)
C19 C22 H22A 110.3(17)
C19 C22 H22B 113.8(16)
C19 C22 H22C 109.7(16)
H22A C22 H22B 106(2)
H22A C22 H22C 110(2)
H22B C22 H22C 108(2)
O52 S51 O53 118.76(7)
O52 S51 N51 106.45(6)
O52 S51 C66 109.05(7)
O53 S51 N51 107.34(7)
O53 S51 C66 106.49(7)
N51 S51 C66 108.40(6)
H51O O51 C58 108.0(15)
S51 N51 C51 120.01(9)
S51 N51 C64 121.01(9)
C51 N51 C64 117.69(11)
N51 C51 H51A 105.8(11)
N51 C51 H51B 104.4(11)
N51 C51 C52 116.03(11)
H51A C51 H51B 113.0(15)
H51A C51 C52 107.7(12)
H51B C51 C52 109.9(11)
C51 C52 C53 113.21(12)
C51 C52 C57 127.65(13)
C53 C52 C57 119.13(13)
C52 C53 H53 117.5(11)
C52 C53 C54 122.03(15)
H53 C53 C54 120.4(11)
C53 C54 H54 122.1(12)
C53 C54 C55 119.00(15)
H54 C54 C55 118.9(12)
C54 C55 H55 121.5(13)
C54 C55 C56 119.88(15)
H55 C55 C56 118.6(13)
C55 C56 H56 121.3(13)
C55 C56 C57 122.13(15)
H56 C56 C57 116.6(13)
C52 C57 C56 117.82(13)
C52 C57 C58 124.43(12)
C56 C57 C58 117.75(13)
O51 C58 C57 109.63(11)
O51 C58 C59 105.10(11)
O51 C58 C65 107.25(11)
C57 C58 C59 110.03(10)
C57 C58 C65 111.03(12)
C59 C58 C65 113.55(12)
C58 C59 C60 121.49(13)
C58 C59 C64 121.06(12)
C60 C59 C64 117.42(13)
C59 C60 H60 117.7(11)
C59 C60 C61 121.26(13)
H60 C60 C61 120.9(11)
C60 C61 H61 119.8(11)
C60 C61 C62 120.21(13)
H61 C61 C62 120.0(12)
C61 C62 H62 119.6(11)
C61 C62 C63 119.14(14)
H62 C62 C63 121.2(11)
C62 C63 H63 120.4(11)
C62 C63 C64 120.33(14)
H63 C63 C64 119.3(11)
N51 C64 C59 117.53(12)
N51 C64 C63 120.80(12)
C59 C64 C63 121.63(12)
C58 C65 H65A 113.3(10)
C58 C65 H65B 109.8(12)
C58 C65 H65C 108.8(13)
H65A C65 H65B 103.4(15)
H65A C65 H65C 111.1(18)
H65B C65 H65C 110.3(18)
S51 C66 C67 119.17(11)
S51 C66 C71 119.61(11)
C67 C66 C71 121.20(13)
C66 C67 H67 122.2(12)
C66 C67 C68 119.16(13)
H67 C67 C68 118.6(12)
C67 C68 H68 119.6(11)
C67 C68 C69 120.99(14)
H68 C68 C69 119.4(11)
C68 C69 C70 118.60(13)
C68 C69 C72 120.18(14)
C70 C69 C72 121.17(14)
C69 C70 H70 119.2(14)
C69 C70 C71 121.45(13)
H70 C70 C71 119.3(14)
C66 C71 C70 118.59(14)
C66 C71 H71 118.9(12)
C70 C71 H71 122.4(12)
C69 C72 H72A 114.0(17)
C69 C72 H72B 111.0(19)
C69 C72 H72C 110(2)
H72A C72 H72B 102(3)
H72A C72 H72C 110(3)
H72B C72 H72C 109(3)

loop_
_geom_bond_atom_site_label_1
_geom_bond_atom_site_label_2
_geom_bond_distance
S1 O2 1.4321(11)
S1 O3 1.4416(11)
S1 N1 1.6298(12)
S1 C16 1.7612(14)
O1 H1O 0.83(3)
O1 C8 1.4326(18)
N1 C1 1.4645(18)
N1 C14 1.4333(18)
C1 H1A 0.99(2)
C1 H1B 0.98(2)
C1 C2 1.520(2)
C2 C3 1.406(2)
C2 C7 1.403(2)
C3 H3 0.99(2)
C3 C4 1.383(2)
C4 H4 1.00(2)
C4 C5 1.384(3)
C5 H5 0.92(3)
C5 C6 1.383(3)
C6 H6 0.99(2)
C6 C7 1.405(2)
C7 C8 1.540(2)
C8 C9 1.5362(19)
C8 C15 1.535(2)
C9 C10 1.393(2)
C9 C14 1.398(2)
C10 H10 1.03(2)
C10 C11 1.395(2)
C11 H11 0.96(2)
C11 C12 1.385(2)
C12 H12 0.994(19)
C12 C13 1.386(2)
C13 H13 0.977(19)
C13 C14 1.3881(19)
C15 H15A 0.99(2)
C15 H15B 1.05(2)
C15 H15C 1.03(2)
C16 C17 1.3892(19)
C16 C21 1.393(2)
C17 H17 0.993(19)
C17 C18 1.387(2)
C18 H18 1.01(2)
C18 C19 1.389(2)
C19 C20 1.393(2)
C19 C22 1.504(2)
C20 H20 0.94(2)
C20 C21 1.385(2)
C21 H21 0.97(2)
C22 H22A 0.97(3)
C22 H22B 0.98(3)
C22 H22C 0.96(3)
S51 O52 1.4322(12)
S51 O53 1.4344(11)
S51 N51 1.6298(12)
S51 C66 1.7656(14)
O51 H51O 0.81(2)
O51 C58 1.4299(16)
N51 C51 1.4560(18)
N51 C64 1.4336(17)
C51 H51A 0.962(19)
C51 H51B 0.961(18)
C51 C52 1.5191(19)
C52 C53 1.401(2)
C52 C57 1.4076(19)
C53 H53 0.935(19)
C53 C54 1.383(2)
C54 H54 1.00(2)
C54 C55 1.384(3)
C55 H55 0.95(2)
C55 C56 1.384(2)
C56 H56 0.96(2)
C56 C57 1.403(2)
C57 C58 1.5492(19)
C58 C59 1.5266(18)
C58 C65 1.536(2)
C59 C60 1.3957(19)
C59 C64 1.3967(19)
C60 H60 0.866(19)
C60 C61 1.390(2)
C61 H61 0.983(18)
C61 C62 1.391(2)
C62 H62 1.02(2)
C62 C63 1.385(2)
C63 H63 0.902(19)
C63 C64 1.3824(19)
C65 H65A 0.955(18)
C65 H65B 1.01(2)
C65 H65C 0.92(2)
C66 C67 1.391(2)
C66 C71 1.388(2)
C67 H67 1.01(2)
C67 C68 1.385(2)
C68 H68 0.97(2)
C68 C69 1.399(2)
C69 C70 1.386(2)
C69 C72 1.502(2)
C70 H70 0.90(2)
C70 C71 1.395(2)
C71 H71 0.93(2)
C72 H72A 0.93(3)
C72 H72B 0.94(4)
C72 H72C 0.91(3)

loop_
_geom_hbond_atom_site_label_D
_geom_hbond_atom_site_label_H
_geom_hbond_atom_site_label_A
_geom_hbond_distance_DH
_geom_hbond_distance_HA
_geom_hbond_distance_DA
_geom_hbond_angle_DHA
_geom_hbond_site_symmetry_A
O1 H1O O3 0.83(3) 2.02(3) 2.8460(15) 172(3) 2_757
C15 H15B O3 1.05(2) 2.70(2) 3.3665(19) 121.3(15) 2_757
O51 H51O O53 0.81(2) 2.28(2) 2.9691(15) 144.1(19) 2_546
C65 H65B O52 1.01(2) 2.51(2) 3.4894(19) 163.8(15) 2_546

loop_
_geom_torsion_atom_site_label_1
_geom_torsion_atom_site_label_2
_geom_torsion_atom_site_label_3
_geom_torsion_atom_site_label_4
_geom_torsion
O2 S1 N1 C1 -168.17(11)
O2 S1 N1 C14 22.41(13)
O3 S1 N1 C1 -39.34(13)
O3 S1 N1 C14 151.24(11)
C16 S1 N1 C1 74.20(12)
C16 S1 N1 C14 -95.23(12)
S1 N1 C1 C2 121.45(13)
C14 N1 C1 C2 -68.32(17)
N1 C1 C2 C3 -171.79(13)
N1 C1 C2 C7 9.1(2)
C1 C2 C3 C4 178.98(14)
C7 C2 C3 C4 -1.9(2)
C2 C3 C4 C5 -0.8(2)
C3 C4 C5 C6 2.0(3)
C4 C5 C6 C7 -0.5(3)
C1 C2 C7 C6 -177.69(14)
C1 C2 C7 C8 1.3(2)
C3 C2 C7 C6 3.3(2)
C3 C2 C7 C8 -177.71(14)
C5 C6 C7 C2 -2.2(2)
C5 C6 C7 C8 178.71(15)
C2 C7 C8 O1 158.74(13)
C2 C7 C8 C9 43.79(19)
C2 C7 C8 C15 -82.86(17)
C6 C7 C8 O1 -22.23(17)
C6 C7 C8 C9 -137.18(14)
C6 C7 C8 C15 96.17(15)
O1 C8 C9 C10 -3.42(18)
O1 C8 C9 C14 176.03(12)
C7 C8 C9 C10 114.18(15)
C7 C8 C9 C14 -66.37(17)
C15 C8 C9 C10 -120.95(15)
C15 C8 C9 C14 58.50(18)
C8 C9 C10 C11 178.19(13)
C14 C9 C10 C11 -1.3(2)
C9 C10 C11 C12 -1.1(2)
C10 C11 C12 C13 2.1(2)
C11 C12 C13 C14 -0.8(2)
C12 C13 C14 N1 173.79(13)
C12 C13 C14 C9 -1.7(2)
C8 C9 C14 N1 7.60(19)
C8 C9 C14 C13 -176.79(13)
C10 C9 C14 N1 -172.93(12)
C10 C9 C14 C13 2.7(2)
S1 N1 C14 C9 -118.44(12)
S1 N1 C14 C13 65.90(16)
C1 N1 C14 C9 71.54(16)
C1 N1 C14 C13 -104.11(15)
O2 S1 C16 C17 -12.80(14)
O2 S1 C16 C21 161.65(12)
O3 S1 C16 C17 -142.41(12)
O3 S1 C16 C21 32.04(14)
N1 S1 C16 C17 103.66(12)
N1 S1 C16 C21 -81.88(13)
S1 C16 C17 C18 172.52(11)
C21 C16 C17 C18 -1.9(2)
C16 C17 C18 C19 1.8(2)
C17 C18 C19 C20 0.2(2)
C17 C18 C19 C22 -179.23(14)
C18 C19 C20 C21 -2.1(2)
C22 C19 C20 C21 177.33(14)
C19 C20 C21 C16 2.0(2)
S1 C16 C21 C20 -174.37(12)
C17 C16 C21 C20 0.1(2)
O52 S51 N51 C51 -179.11(10)
O52 S51 N51 C64 14.17(12)
O53 S51 N51 C51 -50.96(12)
O53 S51 N51 C64 142.32(10)
C66 S51 N51 C51 63.69(11)
C66 S51 N51 C64 -103.02(11)
S51 N51 C51 C52 132.38(11)
C64 N51 C51 C52 -60.47(16)
N51 C51 C52 C53 -178.78(12)
N51 C51 C52 C57 2.6(2)
C51 C52 C53 C54 -177.72(14)
C57 C52 C53 C54 1.1(2)
C52 C53 C54 C55 0.3(2)
C53 C54 C55 C56 -1.2(2)
C54 C55 C56 C57 0.6(2)
C55 C56 C57 C52 0.7(2)
C55 C56 C57 C58 -178.58(13)
C51 C52 C57 C56 177.04(13)
C51 C52 C57 C58 -3.7(2)
C53 C52 C57 C56 -1.6(2)
C53 C52 C57 C58 177.71(12)
C52 C57 C58 O51 168.57(12)
C52 C57 C58 C59 53.46(17)
C52 C57 C58 C65 -73.11(16)
C56 C57 C58 O51 -12.17(17)
C56 C57 C58 C59 -127.27(13)
C56 C57 C58 C65 106.16(14)
O51 C58 C59 C60 -4.64(17)
O51 C58 C59 C64 176.88(11)
C57 C58 C59 C60 113.31(14)
C57 C58 C59 C64 -65.17(16)
C65 C58 C59 C60 -121.55(14)
C65 C58 C59 C64 59.97(16)
C58 C59 C60 C61 -178.47(13)
C64 C59 C60 C61 0.1(2)
C59 C60 C61 C62 0.3(2)
C60 C61 C62 C63 0.1(2)
C61 C62 C63 C64 -1.0(2)
C62 C63 C64 N51 179.06(13)
C62 C63 C64 C59 1.4(2)
C58 C59 C64 N51 -0.10(18)
C58 C59 C64 C63 177.59(12)
C60 C59 C64 N51 -178.64(12)
C60 C59 C64 C63 -0.95(19)
S51 N51 C64 C59 -117.41(12)
S51 N51 C64 C63 64.88(16)
C51 N51 C64 C59 75.57(15)
C51 N51 C64 C63 -102.14(15)
O52 S51 C66 C67 -25.90(13)
O52 S51 C66 C71 152.51(11)
O53 S51 C66 C67 -155.17(12)
O53 S51 C66 C71 23.24(13)
N51 S51 C66 C67 89.61(12)
N51 S51 C66 C71 -91.98(12)
S51 C66 C67 C68 178.29(11)
C71 C66 C67 C68 -0.1(2)
C66 C67 C68 C69 -0.6(2)
C67 C68 C69 C70 0.8(2)
C67 C68 C69 C72 -176.71(14)
C68 C69 C70 C71 -0.4(2)
C72 C69 C70 C71 177.08(14)
S51 C66 C71 C70 -177.90(11)
C67 C66 C71 C70 0.5(2)
C69 C70 C71 C66 -0.2(2)

loop_
_cod_related_entry_id
_cod_related_entry_database
_cod_related_entry_code
1 ChemSpider 30651886
